data_7200136
loop_
_publ_author_name
'Kendrick, John'
'Gourlay, Matthew D.'
'Neumann, Marcus A.'
'Leusen, Frank J. J.'

_publ_section_title
;
 Predicting spontaneous racemate resolution using recent developments in
 crystal structure prediction
;
_journal_issue 11
_journal_name_full CrystEngComm
_journal_page_first 2391
_journal_page_last 2399
_journal_paper_doi 10.1039/b909038j
_journal_volume 11
_journal_year 2009
_space_group_IT_number 14
_symmetry_cell_setting monoclinic
_symmetry_Int_Tables_number 14
_symmetry_space_group_name_Hall '-P 2ybc'
_symmetry_space_group_name_H-M 'P 1 21/c 1'
_cell_angle_alpha 90.000000
_cell_angle_beta 124.898806
_cell_angle_gamma 90.000000
_cell_length_a 7.934933
_cell_length_b 9.974166
_cell_length_c 7.914545
_cell_volume 513.744
_cod_data_source_file 5HMO_racemic.cif
_cod_data_source_block 5HMO_R_19
_cod_original_sg_symbol_H-M 'P 2_1/c'
_cod_struct_determination_method theoretical
_cod_database_code 7200136

loop_
_symmetry_equiv_pos_site_id
_symmetry_equiv_pos_as_xyz
1 x,y,z
2 -x,y+1/2,-z+1/2
3 -x,-y,-z
4 x,-y+1/2,z+1/2

loop_
_atom_site_label
_atom_site_type_symbol
_atom_site_fract_x
_atom_site_fract_y
_atom_site_fract_z
C46 C 0.860727 0.803761 1.942288
C47 C 0.665677 0.885391 1.787089
O48 O 0.650466 0.986349 1.912636
C49 C 0.823874 0.982187 2.109043
N50 N 0.947665 0.882270 2.129114
O51 O 0.854421 1.064121 2.241522
C52 C 0.471037 0.802073 1.672777
O53 O 0.293642 0.881558 1.537140
H54 H 0.824994 0.700966 1.962908
H55 H 0.966177 0.797494 1.895383
H56 H 0.681688 0.941280 1.677423
H57 H 1.082828 0.862711 2.270203
H58 H 0.484170 0.725403 1.581272
H59 H 0.453521 0.748420 1.783413
H60 H 0.239728 0.913708 1.616727
